data_7251152
loop_
_publ_author_name
'Dietl, Martin C.'
'H\"u\&sler, Christopher'
'Scherr, Matthias'
'Frederiksen, Zo\'e M.'
'Graf, J\"urgen'
'Rominger, Frank'
'Rudolph, Matthias'
'Caligiuri, Isabella'
'Tripodi, Laura'
'Rizzolio, Flavio'
'Scattolin, Thomas'
'Hashmi, A. Stephen K.'

_publ_section_title
;
 Synthesis of azulenyl-substituted gold(i)-carbene complexes and
 investigation of their anticancer activity
;
_journal_issue 49
_journal_name_full 'RSC Advances'
_journal_page_first 41260
_journal_page_last 41269
_journal_paper_doi 10.1039/D5RA07020A
_journal_volume 15
_journal_year 2025
_chemical_formula_sum 'C35 H33 Au Cl F N2 O2'
_chemical_formula_weight 765.05
_space_group_crystal_system monoclinic
_space_group_IT_number 14
_space_group_name_Hall '-P 2ybc'
_space_group_name_H-M_alt 'P 1 21/c 1'
_atom_sites_solution_hydrogens geom
_audit_creation_method SHELXL-2019/3
_audit_update_record
;
2025-05-07 deposited with the CCDC.	2025-10-07 downloaded from the CCDC.
;
_cell_angle_alpha 90
_cell_angle_beta 107.296(6)
_cell_angle_gamma 90
_cell_formula_units_Z 4
_cell_length_a 14.262(2)
_cell_length_b 17.540(2)
_cell_length_c 12.714(2)
_cell_measurement_reflns_used 1252
_cell_measurement_temperature 102(2)
_cell_measurement_theta_max 19.80
_cell_measurement_theta_min 2.22
_cell_volume 3036.7(7)
_computing_cell_refinement 'Bruker SAINT'
_computing_data_collection 'Bruker APEX2'
_computing_data_reduction 'Bruker SAINT'
_computing_molecular_graphics 'Bruker SHELXTL'
_computing_publication_material 'Bruker SHELXTL'
_computing_structure_refinement 'SHELXL-2019/2 (Sheldrick, 2019)'
_computing_structure_solution 'SHELXT-2014 (Sheldrick 2014)'
_diffrn_ambient_temperature 102(2)
_diffrn_measured_fraction_theta_full 0.992
_diffrn_measured_fraction_theta_max 0.992
_diffrn_measurement_device_type 'Bruker APEX-II Quazar area detector'
_diffrn_measurement_method '\f and \w scans'
_diffrn_radiation_type MoK\a
_diffrn_radiation_wavelength 0.71073
_diffrn_reflns_av_R_equivalents 0.1380
_diffrn_reflns_av_unetI/netI 0.1334
_diffrn_reflns_Laue_measured_fraction_full 0.992
_diffrn_reflns_Laue_measured_fraction_max 0.992
_diffrn_reflns_limit_h_max 15
_diffrn_reflns_limit_h_min -15
_diffrn_reflns_limit_k_max 19
_diffrn_reflns_limit_k_min -18
_diffrn_reflns_limit_l_max 13
_diffrn_reflns_limit_l_min -13
_diffrn_reflns_number 14410
_diffrn_reflns_point_group_measured_fraction_full 0.992
_diffrn_reflns_point_group_measured_fraction_max 0.992
_diffrn_reflns_theta_full 22.801
_diffrn_reflns_theta_max 22.801
_diffrn_reflns_theta_min 1.495
_diffrn_source 'ImuS microsource'
_exptl_absorpt_coefficient_mu 4.973
_exptl_absorpt_correction_T_max 0.9142
_exptl_absorpt_correction_T_min 0.6436
_exptl_absorpt_correction_type multi-scan
_exptl_absorpt_process_details
;
Sheldrick, G. M. (2008). <i>SADABS</i>. University of G\"ottingen, Germany.
;
_exptl_crystal_colour blue
_exptl_crystal_density_diffrn 1.673
_exptl_crystal_description plank
_exptl_crystal_F_000 1512
_exptl_crystal_size_max 0.103
_exptl_crystal_size_mid 0.094
_exptl_crystal_size_min 0.064
_refine_diff_density_max 1.634
_refine_diff_density_min -1.149
_refine_diff_density_rms 0.184
_refine_ls_extinction_method none
_refine_ls_goodness_of_fit_ref 1.010
_refine_ls_hydrogen_treatment constr
_refine_ls_matrix_type full
_refine_ls_number_parameters 383
_refine_ls_number_reflns 4097
_refine_ls_number_restraints 577
_refine_ls_restrained_S_all 0.945
_refine_ls_R_factor_all 0.1191
_refine_ls_R_factor_gt 0.0573
_refine_ls_shift/su_max 0.001
_refine_ls_shift/su_mean 0.000
_refine_ls_structure_factor_coef Fsqd
_refine_ls_weighting_details 'w=1/[\s^2^(Fo^2^)+(0.0533P)^2^] where P=(Fo^2^+2Fc^2^)/3'
_refine_ls_weighting_scheme calc
_refine_ls_wR_factor_gt 0.1129
_refine_ls_wR_factor_ref 0.1366
_reflns_Friedel_coverage 0.000
_reflns_number_gt 2470
_reflns_number_total 4097
_reflns_threshold_expression 'I > 2\s(I)'
_cod_data_source_file d5ra07020a2.cif
_cod_data_source_block mad4
_cod_original_cell_volume 3036.7(8)
_cod_original_sg_symbol_H-M 'P 21/c'
_cod_database_code 7251152
_shelx_shelxl_version_number 2019/3
_shelx_space_group_comment
; 
The symmetry employed for this shelxl refinement is uniquely defined 
by the following loop, which should always be used as a source of 
symmetry information in preference to the above space-group names. 
They are only intended as comments. 
;
_shelx_estimated_absorpt_t_min 0.628
_shelx_estimated_absorpt_t_max 0.741

loop_
_space_group_symop_operation_xyz
'x, y, z'
'-x, y+1/2, -z+1/2'
'-x, -y, -z'
'x, -y-1/2, z-1/2'

loop_
_atom_site_label
_atom_site_type_symbol
_atom_site_fract_x
_atom_site_fract_y
_atom_site_fract_z
_atom_site_U_iso_or_equiv
_atom_site_adp_type
_atom_site_occupancy
_atom_site_site_symmetry_order
_atom_site_calc_flag
_atom_site_refinement_flags_posn
_atom_site_refinement_flags_adp
_atom_site_refinement_flags_occupancy
_atom_site_disorder_assembly
_atom_site_disorder_group
Au1 Au 0.20856(5) 0.38090(3) 0.22274(5) 0.0309(2) Uani 1 1 d . U . . .
Cl1 Cl 0.1363(3) 0.4324(2) 0.0531(3) 0.0367(10) Uani 1 1 d . U . . .
C1 C 0.6654(10) 0.3393(7) 0.4344(11) 0.024(3) Uani 1 1 d . U . . .
C2 C 0.5666(10) 0.3303(7) 0.4356(11) 0.026(3) Uani 1 1 d . U . . .
C3 C 0.5134(10) 0.3981(7) 0.4014(10) 0.022(3) Uani 1 1 d . U . . .
C4 C 0.4185(10) 0.4162(7) 0.3963(11) 0.024(3) Uani 1 1 d . U . . .
C5 C 0.3681(10) 0.4868(7) 0.3650(10) 0.023(3) Uani 1 1 d . U . . .
H5 H 0.305142 0.488769 0.376109 0.027 Uiso 1 1 calc R U . . .
C6 C 0.3944(11) 0.5529(8) 0.3214(10) 0.029(3) Uani 1 1 d . U . . .
H6 H 0.345592 0.591510 0.301001 0.035 Uiso 1 1 calc R U . . .
C7 C 0.4840(11) 0.5693(7) 0.3040(12) 0.032(3) Uani 1 1 d . U . . .
H7 H 0.488228 0.617466 0.271458 0.039 Uiso 1 1 calc R U . . .
C8 C 0.5683(11) 0.5246(7) 0.3279(11) 0.029(3) Uani 1 1 d . U . . .
H8 H 0.622593 0.546394 0.309840 0.034 Uiso 1 1 calc R U . . .
C9 C 0.5836(10) 0.4525(7) 0.3745(10) 0.022(3) Uani 1 1 d . U . . .
C10 C 0.6751(10) 0.4144(7) 0.3938(10) 0.024(3) Uani 1 1 d . U . . .
C11 C 0.7432(11) 0.2836(8) 0.4662(12) 0.032(3) Uani 1 1 d . U . . .
C12 C 0.7403(12) 0.2113(8) 0.4223(14) 0.043(4) Uani 1 1 d . U . . .
C13 C 0.8121(12) 0.1572(9) 0.4515(14) 0.048(4) Uani 1 1 d . U . . .
H13 H 0.803144 0.108323 0.417869 0.058 Uiso 1 1 calc R U . . .
C14 C 0.8956(14) 0.1753(11) 0.5290(15) 0.064(5) Uani 1 1 d . U . . .
H14 H 0.947501 0.139281 0.551245 0.076 Uiso 1 1 calc R U . . .
C15 C 0.9059(13) 0.2492(11) 0.5778(13) 0.062(5) Uani 1 1 d . U . . .
H15 H 0.965839 0.262293 0.631483 0.075 Uiso 1 1 calc R U . . .
C16 C 0.8329(11) 0.3010(10) 0.5499(13) 0.052(4) Uani 1 1 d . U . . .
H16 H 0.840965 0.349183 0.585703 0.063 Uiso 1 1 calc R U . . .
F17 F 0.6577(7) 0.1914(5) 0.3431(8) 0.065(3) Uani 1 1 d . U . . .
C21 C 0.5297(11) 0.2572(7) 0.4698(11) 0.028(3) Uani 1 1 d . U . . .
C22 C 0.4620(11) 0.2104(7) 0.3946(12) 0.036(4) Uani 1 1 d . U . . .
H22 H 0.438099 0.225830 0.319769 0.043 Uiso 1 1 calc R U . . .
C23 C 0.4292(11) 0.1426(7) 0.4264(12) 0.038(4) Uani 1 1 d . U . . .
H23 H 0.382485 0.112739 0.373602 0.045 Uiso 1 1 calc R U . . .
C24 C 0.4635(11) 0.1180(8) 0.5334(12) 0.034(3) Uani 1 1 d . U . . .
C25 C 0.5329(11) 0.1639(8) 0.6120(12) 0.035(4) Uani 1 1 d . U . . .
H25 H 0.557418 0.147888 0.686569 0.042 Uiso 1 1 calc R U . . .
C26 C 0.5641(10) 0.2318(8) 0.5783(11) 0.029(3) Uani 1 1 d . U . . .
H26 H 0.610341 0.262093 0.630914 0.035 Uiso 1 1 calc R U . . .
O28 O 0.4368(8) 0.0537(5) 0.5753(9) 0.045(3) Uani 1 1 d . U . . .
C28 C 0.3651(11) 0.0077(8) 0.5020(14) 0.047(4) Uani 1 1 d . U . . .
H28A H 0.356669 -0.039572 0.539176 0.071 Uiso 1 1 calc R U . . .
H28B H 0.386396 -0.004405 0.437394 0.071 Uiso 1 1 calc R U . . .
H28C H 0.302569 0.035320 0.478571 0.071 Uiso 1 1 calc R U . . .
C31 C 0.7651(10) 0.4474(7) 0.3759(11) 0.026(3) Uani 1 1 d . U . . .
C32 C 0.7967(12) 0.4295(8) 0.2894(13) 0.042(4) Uani 1 1 d . U . . .
H32 H 0.764773 0.388961 0.243021 0.050 Uiso 1 1 calc R U . . .
C33 C 0.8727(11) 0.4663(8) 0.2633(12) 0.036(4) Uani 1 1 d . U . . .
H33 H 0.889012 0.452307 0.198663 0.044 Uiso 1 1 calc R U . . .
C34 C 0.9248(10) 0.5229(8) 0.3303(12) 0.029(3) Uani 1 1 d . U . . .
C35 C 0.8961(10) 0.5381(9) 0.4200(13) 0.040(4) Uani 1 1 d . U . . .
H35 H 0.932338 0.575184 0.470261 0.048 Uiso 1 1 calc R U . . .
C36 C 0.8182(10) 0.5039(8) 0.4441(13) 0.034(4) Uani 1 1 d . U . . .
H36 H 0.800725 0.519139 0.507480 0.041 Uiso 1 1 calc R U . . .
O38 O 1.0004(8) 0.5629(6) 0.3134(8) 0.044(3) Uani 1 1 d . U . . .
C38 C 1.0383(12) 0.5381(9) 0.2319(13) 0.051(5) Uani 1 1 d . U . . .
H38A H 1.101930 0.562566 0.240752 0.077 Uiso 1 1 calc R U . . .
H38B H 0.992999 0.551337 0.159793 0.077 Uiso 1 1 calc R U . . .
H38C H 1.046927 0.482649 0.237175 0.077 Uiso 1 1 calc R U . . .
C41 C 0.2702(11) 0.3357(8) 0.3709(12) 0.031(3) Uani 1 1 d . U . . .
N42 N 0.3630(8) 0.3611(6) 0.4327(9) 0.028(3) Uani 1 1 d . U . . .
H42 H 0.388512 0.341525 0.498733 0.033 Uiso 1 1 calc R U . . .
N43 N 0.2328(9) 0.2789(6) 0.4121(10) 0.036(3) Uani 1 1 d . U . . .
C44 C 0.2749(11) 0.2484(8) 0.5272(12) 0.036(4) Uani 1 1 d . U . . .
H44A H 0.346312 0.240357 0.541858 0.043 Uiso 1 1 calc R U . . .
H44B H 0.244673 0.198232 0.532342 0.043 Uiso 1 1 calc R U . . .
C45 C 0.2583(11) 0.3007(8) 0.6146(12) 0.042(4) Uani 1 1 d . U . . .
H45A H 0.289556 0.278853 0.687621 0.063 Uiso 1 1 calc R U . . .
H45B H 0.187692 0.306261 0.603538 0.063 Uiso 1 1 calc R U . . .
H45C H 0.287076 0.350738 0.609324 0.063 Uiso 1 1 calc R U . . .
C46 C 0.1384(11) 0.2423(9) 0.3485(13) 0.044(4) Uani 1 1 d . U . . .
H46A H 0.125058 0.256155 0.269926 0.053 Uiso 1 1 calc R U . . .
H46B H 0.147113 0.186306 0.354136 0.053 Uiso 1 1 calc R U . . .
C47 C 0.0522(12) 0.2622(12) 0.3825(15) 0.073(6) Uani 1 1 d . U . . .
H47A H -0.006561 0.239815 0.330891 0.109 Uiso 1 1 calc R U . . .
H47B H 0.045246 0.317774 0.382781 0.109 Uiso 1 1 calc R U . . .
H47C H 0.060146 0.242327 0.456709 0.109 Uiso 1 1 calc R U . . .

loop_
_atom_site_aniso_label
_atom_site_aniso_U_11
_atom_site_aniso_U_22
_atom_site_aniso_U_33
_atom_site_aniso_U_23
_atom_site_aniso_U_13
_atom_site_aniso_U_12
Au1 0.0356(4) 0.0302(3) 0.0221(3) 0.0010(3) 0.0010(2) -0.0012(4)
Cl1 0.042(2) 0.041(2) 0.022(2) 0.0039(17) 0.0018(18) 0.0044(19)
C1 0.030(6) 0.027(5) 0.011(8) -0.012(5) 0.000(6) -0.002(4)
C2 0.036(6) 0.026(6) 0.014(8) 0.001(5) 0.006(6) 0.001(5)
C3 0.033(5) 0.018(6) 0.011(7) -0.008(5) 0.001(6) -0.003(4)
C4 0.034(5) 0.027(5) 0.010(6) 0.005(5) 0.006(5) 0.001(4)
C5 0.034(7) 0.027(5) 0.006(6) 0.001(5) 0.007(5) 0.002(4)
C6 0.040(7) 0.033(7) 0.009(8) 0.008(6) -0.001(7) -0.003(6)
C7 0.051(8) 0.016(7) 0.034(10) 0.007(6) 0.019(7) 0.002(5)
C8 0.042(8) 0.022(6) 0.020(9) -0.004(5) 0.005(7) -0.003(5)
C9 0.032(6) 0.022(5) 0.008(7) -0.005(5) 0.002(6) -0.004(4)
C10 0.035(6) 0.025(5) 0.010(7) -0.008(5) 0.002(6) -0.002(4)
C11 0.032(7) 0.034(6) 0.028(8) 0.010(5) 0.007(5) 0.004(5)
C12 0.038(8) 0.034(7) 0.057(10) 0.005(6) 0.017(6) 0.002(5)
C13 0.057(9) 0.040(8) 0.053(11) 0.000(7) 0.024(7) 0.014(7)
C14 0.052(10) 0.077(10) 0.058(12) 0.027(8) 0.011(7) 0.021(9)
C15 0.048(10) 0.103(11) 0.017(10) 0.006(8) -0.021(8) 0.012(8)
C16 0.036(8) 0.066(10) 0.044(10) 0.014(7) -0.005(6) -0.005(7)
F17 0.065(7) 0.054(6) 0.071(7) -0.013(5) 0.013(5) 0.000(5)
C21 0.044(9) 0.018(6) 0.020(6) 0.006(5) 0.007(6) 0.003(5)
C22 0.052(10) 0.024(7) 0.029(8) 0.003(5) 0.009(7) -0.002(6)
C23 0.054(10) 0.026(7) 0.027(7) 0.003(5) 0.003(6) -0.004(6)
C24 0.045(9) 0.025(6) 0.032(7) 0.012(5) 0.013(6) 0.004(6)
C25 0.039(9) 0.039(7) 0.028(8) 0.015(6) 0.009(6) 0.002(6)
C26 0.036(9) 0.035(7) 0.019(6) 0.011(5) 0.010(6) 0.006(6)
O28 0.061(8) 0.033(5) 0.041(7) 0.015(4) 0.015(5) -0.006(5)
C28 0.047(11) 0.034(9) 0.065(12) 0.002(7) 0.022(8) -0.001(7)
C31 0.033(7) 0.023(7) 0.021(7) 0.000(5) 0.005(6) 0.003(5)
C32 0.061(9) 0.028(8) 0.041(9) -0.017(7) 0.024(7) -0.014(7)
C33 0.048(9) 0.053(9) 0.011(8) -0.006(6) 0.014(6) -0.007(6)
C34 0.029(7) 0.036(8) 0.023(7) -0.002(5) 0.007(6) 0.005(5)
C35 0.027(8) 0.060(10) 0.039(8) -0.023(7) 0.018(7) -0.015(7)
C36 0.036(8) 0.037(8) 0.039(9) -0.018(6) 0.024(7) -0.007(6)
O38 0.052(7) 0.058(7) 0.027(6) -0.007(5) 0.018(5) -0.013(5)
C38 0.052(11) 0.076(12) 0.035(10) -0.004(9) 0.027(8) -0.016(10)
C41 0.036(7) 0.029(7) 0.030(8) 0.009(6) 0.012(6) -0.002(6)
N42 0.039(6) 0.028(6) 0.014(6) 0.010(5) 0.004(5) -0.001(5)
N43 0.039(7) 0.039(7) 0.025(6) 0.010(5) 0.000(5) -0.013(5)
C44 0.035(10) 0.036(8) 0.032(7) 0.009(5) 0.003(6) -0.010(7)
C45 0.051(11) 0.036(9) 0.026(8) 0.006(6) -0.009(8) -0.002(8)
C46 0.035(8) 0.051(10) 0.038(10) 0.020(8) -0.001(6) -0.013(7)
C47 0.043(9) 0.124(17) 0.045(13) -0.006(11) 0.003(9) -0.012(11)

loop_
_atom_type_symbol
_atom_type_description
_atom_type_scat_dispersion_real
_atom_type_scat_dispersion_imag
_atom_type_scat_source
C C 0.0033 0.0016 'International Tables Vol C Tables 4.2.6.8 and 6.1.1.4'
H H 0.0000 0.0000 'International Tables Vol C Tables 4.2.6.8 and 6.1.1.4'
N N 0.0061 0.0033 'International Tables Vol C Tables 4.2.6.8 and 6.1.1.4'
O O 0.0106 0.0060 'International Tables Vol C Tables 4.2.6.8 and 6.1.1.4'
F F 0.0171 0.0103 'International Tables Vol C Tables 4.2.6.8 and 6.1.1.4'
Cl Cl 0.1484 0.1585 'International Tables Vol C Tables 4.2.6.8 and 6.1.1.4'
Au Au -2.0133 8.8022 'International Tables Vol C Tables 4.2.6.8 and 6.1.1.4'

loop_
_geom_angle_atom_site_label_1
_geom_angle_atom_site_label_2
_geom_angle_atom_site_label_3
_geom_angle
_geom_angle_site_symmetry_1
_geom_angle_site_symmetry_3
_geom_angle_publ_flag
C41 Au1 Cl1 179.4(4) . . ?
C2 C1 C10 107.9(12) . . ?
C2 C1 C11 127.1(13) . . ?
C10 C1 C11 125.0(13) . . ?
C3 C2 C1 110.3(12) . . ?
C3 C2 C21 127.5(13) . . ?
C1 C2 C21 122.1(12) . . ?
C4 C3 C2 129.9(12) . . ?
C4 C3 C9 124.1(12) . . ?
C2 C3 C9 105.9(12) . . ?
C3 C4 N42 118.0(12) . . ?
C3 C4 C5 128.4(13) . . ?
N42 C4 C5 113.5(12) . . ?
C6 C5 C4 131.6(14) . . ?
C6 C5 H5 114.2 . . ?
C4 C5 H5 114.2 . . ?
C5 C6 C7 127.5(14) . . ?
C5 C6 H6 116.3 . . ?
C7 C6 H6 116.3 . . ?
C6 C7 C8 128.6(13) . . ?
C6 C7 H7 115.7 . . ?
C8 C7 H7 115.7 . . ?
C9 C8 C7 128.6(14) . . ?
C9 C8 H8 115.7 . . ?
C7 C8 H8 115.7 . . ?
C8 C9 C10 121.5(13) . . ?
C8 C9 C3 130.5(13) . . ?
C10 C9 C3 107.7(11) . . ?
C9 C10 C1 108.2(13) . . ?
C9 C10 C31 125.5(12) . . ?
C1 C10 C31 126.3(13) . . ?
C12 C11 C16 114.2(15) . . ?
C12 C11 C1 125.5(14) . . ?
C16 C11 C1 120.3(13) . . ?
F17 C12 C13 116.2(14) . . ?
F17 C12 C11 117.0(14) . . ?
C13 C12 C11 126.7(16) . . ?
C14 C13 C12 117.9(17) . . ?
C14 C13 H13 121.1 . . ?
C12 C13 H13 121.1 . . ?
C13 C14 C15 119.3(17) . . ?
C13 C14 H14 120.4 . . ?
C15 C14 H14 120.4 . . ?
C16 C15 C14 121.8(17) . . ?
C16 C15 H15 119.1 . . ?
C14 C15 H15 119.1 . . ?
C15 C16 C11 120.0(17) . . ?
C15 C16 H16 120.0 . . ?
C11 C16 H16 120.0 . . ?
C26 C21 C22 117.1(12) . . ?
C26 C21 C2 120.7(13) . . ?
C22 C21 C2 122.1(13) . . ?
C23 C22 C21 121.9(14) . . ?
C23 C22 H22 119.1 . . ?
C21 C22 H22 119.1 . . ?
C24 C23 C22 120.6(14) . . ?
C24 C23 H23 119.7 . . ?
C22 C23 H23 119.7 . . ?
O28 C24 C23 126.5(14) . . ?
O28 C24 C25 114.4(12) . . ?
C23 C24 C25 119.1(13) . . ?
C26 C25 C24 119.2(14) . . ?
C26 C25 H25 120.4 . . ?
C24 C25 H25 120.4 . . ?
C25 C26 C21 122.1(14) . . ?
C25 C26 H26 119.0 . . ?
C21 C26 H26 119.0 . . ?
C24 O28 C28 116.7(12) . . ?
O28 C28 H28A 109.5 . . ?
O28 C28 H28B 109.5 . . ?
H28A C28 H28B 109.5 . . ?
O28 C28 H28C 109.5 . . ?
H28A C28 H28C 109.5 . . ?
H28B C28 H28C 109.5 . . ?
C32 C31 C36 115.1(14) . . ?
C32 C31 C10 123.4(13) . . ?
C36 C31 C10 121.3(13) . . ?
C31 C32 C33 124.5(14) . . ?
C31 C32 H32 117.8 . . ?
C33 C32 H32 117.8 . . ?
C34 C33 C32 120.3(14) . . ?
C34 C33 H33 119.8 . . ?
C32 C33 H33 119.8 . . ?
C35 C34 O38 119.1(13) . . ?
C35 C34 C33 115.1(14) . . ?
O38 C34 C33 125.8(14) . . ?
C34 C35 C36 124.8(14) . . ?
C34 C35 H35 117.6 . . ?
C36 C35 H35 117.6 . . ?
C35 C36 C31 120.1(14) . . ?
C35 C36 H36 120.0 . . ?
C31 C36 H36 120.0 . . ?
C34 O38 C38 117.6(12) . . ?
O38 C38 H38A 109.5 . . ?
O38 C38 H38B 109.5 . . ?
H38A C38 H38B 109.5 . . ?
O38 C38 H38C 109.5 . . ?
H38A C38 H38C 109.5 . . ?
H38B C38 H38C 109.5 . . ?
N43 C41 N42 116.6(13) . . ?
N43 C41 Au1 124.3(11) . . ?
N42 C41 Au1 118.9(9) . . ?
C41 N42 C4 124.4(11) . . ?
C41 N42 H42 117.8 . . ?
C4 N42 H42 117.8 . . ?
C41 N43 C46 121.2(12) . . ?
C41 N43 C44 124.5(12) . . ?
C46 N43 C44 114.1(11) . . ?
N43 C44 C45 113.3(12) . . ?
N43 C44 H44A 108.9 . . ?
C45 C44 H44A 108.9 . . ?
N43 C44 H44B 108.9 . . ?
C45 C44 H44B 108.9 . . ?
H44A C44 H44B 107.7 . . ?
C44 C45 H45A 109.5 . . ?
C44 C45 H45B 109.5 . . ?
H45A C45 H45B 109.5 . . ?
C44 C45 H45C 109.5 . . ?
H45A C45 H45C 109.5 . . ?
H45B C45 H45C 109.5 . . ?
C47 C46 N43 116.1(15) . . ?
C47 C46 H46A 108.3 . . ?
N43 C46 H46A 108.3 . . ?
C47 C46 H46B 108.3 . . ?
N43 C46 H46B 108.3 . . ?
H46A C46 H46B 107.4 . . ?
C46 C47 H47A 109.5 . . ?
C46 C47 H47B 109.5 . . ?
H47A C47 H47B 109.5 . . ?
C46 C47 H47C 109.5 . . ?
H47A C47 H47C 109.5 . . ?
H47B C47 H47C 109.5 . . ?

loop_
_geom_bond_atom_site_label_1
_geom_bond_atom_site_label_2
_geom_bond_distance
_geom_bond_site_symmetry_2
_geom_bond_publ_flag
Au1 C41 1.991(14) . ?
Au1 Cl1 2.282(4) . ?
C1 C2 1.423(19) . ?
C1 C10 1.436(18) . ?
C1 C11 1.443(18) . ?
C2 C3 1.408(17) . ?
C2 C21 1.499(18) . ?
C3 C4 1.373(18) . ?
C3 C9 1.494(18) . ?
C4 N42 1.412(16) . ?
C4 C5 1.429(17) . ?
C5 C6 1.384(17) . ?
C5 H5 0.9500 . ?
C6 C7 1.391(19) . ?
C6 H6 0.9500 . ?
C7 C8 1.392(19) . ?
C7 H7 0.9500 . ?
C8 C9 1.386(17) . ?
C8 H8 0.9500 . ?
C9 C10 1.421(18) . ?
C10 C31 1.485(19) . ?
C11 C12 1.38(2) . ?
C11 C16 1.43(2) . ?
C12 F17 1.348(18) . ?
C12 C13 1.36(2) . ?
C13 C14 1.34(2) . ?
C13 H13 0.9500 . ?
C14 C15 1.43(2) . ?
C14 H14 0.9500 . ?
C15 C16 1.35(2) . ?
C15 H15 0.9500 . ?
C16 H16 0.9500 . ?
C21 C26 1.393(18) . ?
C21 C22 1.404(19) . ?
C22 C23 1.382(18) . ?
C22 H22 0.9500 . ?
C23 C24 1.371(19) . ?
C23 H23 0.9500 . ?
C24 O28 1.351(16) . ?
C24 C25 1.43(2) . ?
C25 C26 1.383(18) . ?
C25 H25 0.9500 . ?
C26 H26 0.9500 . ?
O28 C28 1.413(17) . ?
C28 H28A 0.9800 . ?
C28 H28B 0.9800 . ?
C28 H28C 0.9800 . ?
C31 C32 1.344(19) . ?
C31 C36 1.385(18) . ?
C32 C33 1.38(2) . ?
C32 H32 0.9500 . ?
C33 C34 1.373(19) . ?
C33 H33 0.9500 . ?
C34 C35 1.348(19) . ?
C34 O38 1.357(17) . ?
C35 C36 1.374(19) . ?
C35 H35 0.9500 . ?
C36 H36 0.9500 . ?
O38 C38 1.374(17) . ?
C38 H38A 0.9800 . ?
C38 H38B 0.9800 . ?
C38 H38C 0.9800 . ?
C41 N43 1.311(16) . ?
C41 N42 1.396(17) . ?
N42 H42 0.8800 . ?
N43 C46 1.493(17) . ?
N43 C44 1.505(17) . ?
C44 C45 1.512(19) . ?
C44 H44A 0.9900 . ?
C44 H44B 0.9900 . ?
C45 H45A 0.9800 . ?
C45 H45B 0.9800 . ?
C45 H45C 0.9800 . ?
C46 C47 1.46(2) . ?
C46 H46A 0.9900 . ?
C46 H46B 0.9900 . ?
C47 H47A 0.9800 . ?
C47 H47B 0.9800 . ?
C47 H47C 0.9800 . ?

loop_
_geom_torsion_atom_site_label_1
_geom_torsion_atom_site_label_2
_geom_torsion_atom_site_label_3
_geom_torsion_atom_site_label_4
_geom_torsion
_geom_torsion_site_symmetry_1
_geom_torsion_site_symmetry_2
_geom_torsion_site_symmetry_3
_geom_torsion_site_symmetry_4
_geom_torsion_publ_flag
C10 C1 C2 C3 -2.4(15) . . . . ?
C11 C1 C2 C3 178.5(12) . . . . ?
C10 C1 C2 C21 177.8(12) . . . . ?
C11 C1 C2 C21 -1(2) . . . . ?
C1 C2 C3 C4 -175.8(13) . . . . ?
C21 C2 C3 C4 4(2) . . . . ?
C1 C2 C3 C9 1.4(15) . . . . ?
C21 C2 C3 C9 -178.8(13) . . . . ?
C2 C3 C4 N42 2(2) . . . . ?
C9 C3 C4 N42 -174.9(11) . . . . ?
C2 C3 C4 C5 177.4(13) . . . . ?
C9 C3 C4 C5 1(2) . . . . ?
C3 C4 C5 C6 7(2) . . . . ?
N42 C4 C5 C6 -176.9(13) . . . . ?
C4 C5 C6 C7 -5(2) . . . . ?
C5 C6 C7 C8 -1(3) . . . . ?
C6 C7 C8 C9 0(3) . . . . ?
C7 C8 C9 C10 -179.8(13) . . . . ?
C7 C8 C9 C3 8(2) . . . . ?
C4 C3 C9 C8 -9(2) . . . . ?
C2 C3 C9 C8 173.5(13) . . . . ?
C4 C3 C9 C10 177.5(12) . . . . ?
C2 C3 C9 C10 0.1(14) . . . . ?
C8 C9 C10 C1 -175.6(12) . . . . ?
C3 C9 C10 C1 -1.5(14) . . . . ?
C8 C9 C10 C31 5(2) . . . . ?
C3 C9 C10 C31 179.0(12) . . . . ?
C2 C1 C10 C9 2.4(14) . . . . ?
C11 C1 C10 C9 -178.5(12) . . . . ?
C2 C1 C10 C31 -178.1(12) . . . . ?
C11 C1 C10 C31 1(2) . . . . ?
C2 C1 C11 C12 56(2) . . . . ?
C10 C1 C11 C12 -122.5(16) . . . . ?
C2 C1 C11 C16 -123.5(16) . . . . ?
C10 C1 C11 C16 58(2) . . . . ?
C16 C11 C12 F17 180.0(14) . . . . ?
C1 C11 C12 F17 0(2) . . . . ?
C16 C11 C12 C13 1(2) . . . . ?
C1 C11 C12 C13 -179.2(15) . . . . ?
F17 C12 C13 C14 179.3(15) . . . . ?
C11 C12 C13 C14 -1(3) . . . . ?
C12 C13 C14 C15 0(3) . . . . ?
C13 C14 C15 C16 2(3) . . . . ?
C14 C15 C16 C11 -2(3) . . . . ?
C12 C11 C16 C15 1(2) . . . . ?
C1 C11 C16 C15 -178.9(15) . . . . ?
C3 C2 C21 C26 -112.7(17) . . . . ?
C1 C2 C21 C26 67.0(19) . . . . ?
C3 C2 C21 C22 69(2) . . . . ?
C1 C2 C21 C22 -111.1(16) . . . . ?
C26 C21 C22 C23 1(2) . . . . ?
C2 C21 C22 C23 179.2(14) . . . . ?
C21 C22 C23 C24 -1(2) . . . . ?
C22 C23 C24 O28 179.2(14) . . . . ?
C22 C23 C24 C25 1(2) . . . . ?
O28 C24 C25 C26 -178.8(13) . . . . ?
C23 C24 C25 C26 0(2) . . . . ?
C24 C25 C26 C21 0(2) . . . . ?
C22 C21 C26 C25 -1(2) . . . . ?
C2 C21 C26 C25 -178.7(13) . . . . ?
C23 C24 O28 C28 -1(2) . . . . ?
C25 C24 O28 C28 177.5(13) . . . . ?
C9 C10 C31 C32 -103.8(17) . . . . ?
C1 C10 C31 C32 76.8(19) . . . . ?
C9 C10 C31 C36 70.9(19) . . . . ?
C1 C10 C31 C36 -108.4(16) . . . . ?
C36 C31 C32 C33 -4(2) . . . . ?
C10 C31 C32 C33 171.5(14) . . . . ?
C31 C32 C33 C34 3(2) . . . . ?
C32 C33 C34 C35 0(2) . . . . ?
C32 C33 C34 O38 -179.9(14) . . . . ?
O38 C34 C35 C36 177.2(14) . . . . ?
C33 C34 C35 C36 -3(2) . . . . ?
C34 C35 C36 C31 3(3) . . . . ?
C32 C31 C36 C35 1(2) . . . . ?
C10 C31 C36 C35 -174.3(14) . . . . ?
C35 C34 O38 C38 169.7(14) . . . . ?
C33 C34 O38 C38 -10(2) . . . . ?
N43 C41 N42 C4 173.4(13) . . . . ?
Au1 C41 N42 C4 -1.7(18) . . . . ?
C3 C4 N42 C41 -127.6(14) . . . . ?
C5 C4 N42 C41 56.3(17) . . . . ?
N42 C41 N43 C46 -174.3(13) . . . . ?
Au1 C41 N43 C46 1(2) . . . . ?
N42 C41 N43 C44 10(2) . . . . ?
Au1 C41 N43 C44 -175.1(11) . . . . ?
C41 N43 C44 C45 73.1(19) . . . . ?
C46 N43 C44 C45 -102.7(15) . . . . ?
C41 N43 C46 C47 -104.1(18) . . . . ?
C44 N43 C46 C47 71.9(19) . . . . ?
